data_4514433
loop_
_publ_author_name
'Wei, Lian-Qiang'
'Ye, Bao-Hui'

_publ_section_title
;
 Cyclometalated Ir-Zr Metal-Organic Frameworks as Recyclable Visible-Light
 Photocatalysts for Sulfide Oxidation into Sulfoxide in Water.
;
_journal_name_full 'ACS applied materials &amp; interfaces'
_journal_paper_doi 10.1021/acsami.9b15646
_journal_year 2019
_chemical_formula_moiety 'C46 H32 Ir N4 O4, Cl, 2(C H Cl3)'
_chemical_formula_sum 'C48 H34 Cl7 Ir N4 O4'
_chemical_formula_weight 1171.14
_space_group_crystal_system triclinic
_space_group_IT_number 2
_space_group_name_Hall '-P 1'
_space_group_name_H-M_alt 'P -1'
_symmetry_space_group_name_Hall '-P 1'
_symmetry_space_group_name_H-M 'P -1'
_atom_sites_solution_hydrogens geom
_atom_sites_solution_primary heavy
_audit_creation_date 2019-04-08
_audit_creation_method
;
Olex2 1.2
(compiled 2018.05.29 svn.r3508 for OlexSys, GUI svn.r5506)
;
_cell_angle_alpha 111.040(5)
_cell_angle_beta 95.372(5)
_cell_angle_gamma 97.958(5)
_cell_formula_units_Z 2
_cell_length_a 12.3217(9)
_cell_length_b 13.7563(7)
_cell_length_c 16.7397(8)
_cell_measurement_reflns_used 4299
_cell_measurement_temperature 298
_cell_measurement_theta_max 59.9090
_cell_measurement_theta_min 3.4950
_cell_volume 2591.0(3)
_computing_molecular_graphics 'Olex2 (Dolomanov et al., 2009)'
_computing_publication_material 'Olex2 (Dolomanov et al., 2009)'
_computing_structure_refinement 'ShelXL (Sheldrick, 2015)'
_computing_structure_solution 'ShelXS (Sheldrick, 2008)'
_diffrn_ambient_temperature 298
_diffrn_measured_fraction_theta_full 0.990
_diffrn_measured_fraction_theta_max 0.990
_diffrn_measurement_device_type 'Xcalibur, Sapphire3, Gemini ultra'
_diffrn_measurement_method 'phi and omega scans'
_diffrn_radiation_monochromator graphite
_diffrn_radiation_type CuK\a
_diffrn_radiation_wavelength 1.54178
_diffrn_reflns_av_R_equivalents 0.0828
_diffrn_reflns_av_unetI/netI 0.0897
_diffrn_reflns_Laue_measured_fraction_full 0.990
_diffrn_reflns_Laue_measured_fraction_max 0.990
_diffrn_reflns_limit_h_max 14
_diffrn_reflns_limit_h_min -14
_diffrn_reflns_limit_k_max 16
_diffrn_reflns_limit_k_min -15
_diffrn_reflns_limit_l_max 19
_diffrn_reflns_limit_l_min -17
_diffrn_reflns_number 23039
_diffrn_reflns_point_group_measured_fraction_full 0.990
_diffrn_reflns_point_group_measured_fraction_max 0.990
_diffrn_reflns_theta_full 64.966
_diffrn_reflns_theta_max 64.966
_diffrn_reflns_theta_min 3.503
_exptl_absorpt_coefficient_mu 8.670
_exptl_absorpt_correction_T_max 1.00000
_exptl_absorpt_correction_T_min 0.17072
_exptl_absorpt_correction_type multi-scan
_exptl_absorpt_process_details
;
CrysAlisPro 1.171.38.41 (Rigaku Oxford Diffraction, 2015)
Empirical absorption correction using spherical harmonics,
 implemented in SCALE3 ABSPACK scaling algorithm.
;
_exptl_crystal_colour 'clear reddish red'
_exptl_crystal_colour_lustre clear
_exptl_crystal_colour_modifier reddish
_exptl_crystal_colour_primary red
_exptl_crystal_density_diffrn 1.501
_exptl_crystal_description block
_exptl_crystal_F_000 1156
_exptl_crystal_size_max 0.5
_exptl_crystal_size_mid 0.2
_exptl_crystal_size_min 0.02
_refine_diff_density_max 1.187
_refine_diff_density_min -1.317
_refine_diff_density_rms 0.142
_refine_ls_extinction_method none
_refine_ls_goodness_of_fit_ref 1.045
_refine_ls_hydrogen_treatment constr
_refine_ls_matrix_type full
_refine_ls_number_parameters 486
_refine_ls_number_reflns 8738
_refine_ls_number_restraints 103
_refine_ls_restrained_S_all 1.083
_refine_ls_R_factor_all 0.0699
_refine_ls_R_factor_gt 0.0596
_refine_ls_shift/su_max 0.001
_refine_ls_shift/su_mean 0.000
_refine_ls_structure_factor_coef Fsqd
_refine_ls_weighting_details 'w=1/[\s^2^(Fo^2^)+(0.1000P)^2^] where P=(Fo^2^+2Fc^2^)/3'
_refine_ls_weighting_scheme calc
_refine_ls_wR_factor_gt 0.1564
_refine_ls_wR_factor_ref 0.1671
_reflns_Friedel_coverage 0.000
_reflns_number_gt 7398
_reflns_number_total 8738
_reflns_threshold_expression 'I > 2\s(I)'
_cod_data_source_file am9b15646_si_002.cif
_cod_data_source_block 3
_cod_database_code 4514433
_shelx_shelxl_version_number 2014/7
_shelx_space_group_comment
;
The symmetry employed for this shelxl refinement is uniquely defined
by the following loop, which should always be used as a source of
symmetry information in preference to the above space-group names.
They are only intended as comments.
;
_olex2_refinement_description
;
1. Fixed Uiso
 At 1.2 times of:
  All C(H) groups
 At 1.5 times of:
  All C(H,H,H) groups
2. Restrained distances
 O1-C17
 1.48 with sigma of 0.01
3. Uiso/Uaniso restraints and constraints
Uanis(C46) \\sim Ueq, Uanis(C17) \\sim Ueq, Uanis(C8) \\sim Ueq, Uanis(C38)
\\sim Ueq, Uanis(C37) \\sim Ueq, Uanis(O2) \\sim Ueq, Uanis(O1) \\sim Ueq,
Uanis(O3) \\sim Ueq, Uanis(O4) \\sim Ueq, Uanis(C45) \\sim Ueq, Uanis(C16)
\\sim Ueq: with sigma of 0.01 and sigma for terminal atoms of 0.02
Uanis(Cl3) \\sim Ueq: with sigma of 0.01 and sigma for terminal atoms of 0.02
Uanis(C47) \\sim Ueq: with sigma of 0.01 and sigma for terminal atoms of 0.02
Uanis(Cl5) \\sim Ueq, Uanis(Cl4) \\sim Ueq, Uanis(C48) \\sim Ueq, Uanis(Cl6)
\\sim Ueq: with sigma of 0.01 and sigma for terminal atoms of 0.02
4.a :
 N2(C18,C19,C20,C21,C22,C23,C24,C25,C26), N4(C36,C37,C38,C39,C40,C41,C42,C43,
 C44), C3(N1,C1,C2,C4,C5,C6,C7,C8,C9)
4.b Ternary CH refined with riding coordinates:
 C47(H47), C48(H48)
4.c Aromatic/amide H refined with riding coordinates:
 C19(H19), C22(H22), C23(H23), C24(H24), C25(H25), C37(H37), C38(H38),
 C40(H40), C41(H41), C42(H42), C2(H2), C5(H5), C6(H6), C7(H7), C8(H8), C12(H12),
  C13(H13), C14(H14), C15(H15), C29(H29), C30(H30), C31(H31), C32(H32),
 C33(H33), C34(H34), C35(H35)
4.d Fitted hexagon refined as free rotating group:
 C10(C11,C12,C13,C14,C15), C27(C28,C29,C30,C31,C32)
4.e Idealised Me refined as rotating group:
 C17(H17A,H17B,H17C), C46(H46A,H46B,H46C)
;

loop_
_space_group_symop_operation_xyz
'x, y, z'
'-x, -y, -z'

loop_
_atom_site_label
_atom_site_type_symbol
_atom_site_fract_x
_atom_site_fract_y
_atom_site_fract_z
_atom_site_U_iso_or_equiv
_atom_site_adp_type
_atom_site_occupancy
_atom_site_site_symmetry_order
_atom_site_calc_flag
_atom_site_refinement_flags_posn
_atom_site_refinement_flags_adp
Ir1 Ir 0.71887(2) 0.96577(2) 0.70275(2) 0.04150(13) Uani 1 1 d . .
O1 O 0.7826(8) 1.1227(7) 0.3619(5) 0.098(2) Uani 1 1 d D U
O2 O 0.8547(10) 0.9829(9) 0.2960(6) 0.131(4) Uani 1 1 d . U
O3 O 0.5418(8) 0.7570(6) 0.9909(4) 0.093(2) Uani 1 1 d . U
O4 O 0.5895(9) 0.9138(8) 1.0965(5) 0.117(3) Uani 1 1 d . U
N2 N 0.6501(3) 0.9572(3) 0.8127(2) 0.0471(14) Uani 1 1 d . .
C18 C 0.5999(4) 0.8542(3) 0.7984(2) 0.0532(18) Uani 1 1 d G .
C19 C 0.5754(4) 0.8270(3) 0.8679(3) 0.060(2) Uani 1 1 d G .
H19 H 0.5418 0.7581 0.8584 0.072 Uiso 1 1 calc R .
C20 C 0.6011(4) 0.9029(3) 0.9518(2) 0.0542(19) Uani 1 1 d G .
C21 C 0.6512(3) 1.0059(3) 0.96613(16) 0.0507(18) Uani 1 1 d G .
C22 C 0.6769(4) 1.0818(3) 1.0500(2) 0.070(2) Uani 1 1 d G .
H22 H 0.6605 1.0636 1.0965 0.084 Uiso 1 1 calc R .
C23 C 0.7270(4) 1.1848(4) 1.0643(3) 0.074(3) Uani 1 1 d G .
H23 H 0.7442 1.2355 1.1204 0.088 Uiso 1 1 calc R .
C24 C 0.7515(4) 1.2120(4) 0.9947(3) 0.072(3) Uani 1 1 d G .
H24 H 0.7850 1.2809 1.0043 0.087 Uiso 1 1 calc R .
C25 C 0.7259(4) 1.1361(3) 0.9109(2) 0.0566(19) Uani 1 1 d G .
H25 H 0.7423 1.1542 0.8643 0.068 Uiso 1 1 calc R .
C26 C 0.6757(2) 1.0331(2) 0.89656(16) 0.0497(17) Uani 1 1 d G .
N3 N 0.8505(5) 0.9052(5) 0.7580(4) 0.0498(14) Uani 1 1 d . .
N4 N 0.8553(3) 1.1009(3) 0.7589(2) 0.0511(15) Uani 1 1 d . .
C36 C 1.0130(4) 0.9704(5) 0.8720(3) 0.073(3) Uani 1 1 d G .
C37 C 1.0969(5) 1.0532(5) 0.9225(4) 0.096(3) Uani 1 1 d G U
H37 H 1.1512 1.0425 0.9593 0.115 Uiso 1 1 calc R .
C38 C 1.1003(4) 1.1519(4) 0.9184(3) 0.095(3) Uani 1 1 d G U
H38 H 1.1570 1.2077 0.9524 0.114 Uiso 1 1 calc R .
C39 C 1.0198(3) 1.1678(3) 0.8639(2) 0.073(3) Uani 1 1 d G .
C40 C 1.0232(4) 1.2664(3) 0.8598(3) 0.091(4) Uani 1 1 d G .
H40 H 1.0798 1.3223 0.8938 0.109 Uiso 1 1 calc R .
C41 C 0.9427(4) 1.2823(3) 0.8053(3) 0.078(3) Uani 1 1 d G .
H41 H 0.9450 1.3489 0.8025 0.094 Uiso 1 1 calc R .
C42 C 0.8587(4) 1.1996(3) 0.7548(3) 0.059(2) Uani 1 1 d G .
H42 H 0.8044 1.2103 0.7180 0.071 Uiso 1 1 calc R .
C43 C 0.9358(3) 1.0850(2) 0.81340(19) 0.0540(18) Uani 1 1 d G .
C44 C 0.9324(4) 0.9863(3) 0.8175(3) 0.058(2) Uani 1 1 d G .
C3 C 0.7979(4) 1.0042(4) 0.4349(2) 0.059(2) Uani 1 1 d . .
N1 N 0.7555(3) 0.9688(3) 0.5831(2) 0.0532(16) Uani 1 1 d G .
C1 C 0.7042(4) 1.0401(3) 0.5592(2) 0.0493(17) Uani 1 1 d G .
C2 C 0.7254(4) 1.0578(4) 0.4852(3) 0.059(2) Uani 1 1 d G .
H2 H 0.6910 1.1056 0.4692 0.071 Uiso 1 1 calc R .
C4 C 0.8492(3) 0.9330(3) 0.45882(18) 0.0559(19) Uani 1 1 d G .
C5 C 0.9217(4) 0.8794(4) 0.4086(3) 0.071(2) Uani 1 1 d G .
H5 H 0.9359 0.8913 0.3589 0.085 Uiso 1 1 calc R .
C6 C 0.9730(5) 0.8082(4) 0.4325(3) 0.080(3) Uani 1 1 d G .
H6 H 1.0215 0.7723 0.3988 0.096 Uiso 1 1 calc R .
C7 C 0.9518(4) 0.7905(4) 0.5065(3) 0.077(3) Uani 1 1 d G .
H7 H 0.9862 0.7427 0.5225 0.092 Uiso 1 1 calc R .
C8 C 0.8793(4) 0.8440(3) 0.5568(3) 0.064(2) Uani 1 1 d G U
H8 H 0.8650 0.8321 0.6064 0.076 Uiso 1 1 calc R .
C9 C 0.8280(3) 0.9153(2) 0.53289(18) 0.0498(17) Uani 1 1 d G .
C10 C 0.6015(4) 1.0428(4) 0.6757(3) 0.0436(15) Uani 1 1 d . .
C11 C 0.6190(4) 1.0773(4) 0.6086(3) 0.0495(17) Uani 1 1 d G .
C12 C 0.5526(5) 1.1425(4) 0.5898(3) 0.060(2) Uani 1 1 d G .
H12 H 0.5643 1.1656 0.5449 0.072 Uiso 1 1 calc R .
C13 C 0.4687(5) 1.1732(4) 0.6381(3) 0.066(2) Uani 1 1 d G .
H13 H 0.4242 1.2168 0.6255 0.079 Uiso 1 1 calc R .
C14 C 0.4512(4) 1.1387(5) 0.7051(3) 0.060(2) Uani 1 1 d G .
H14 H 0.3950 1.1592 0.7374 0.072 Uiso 1 1 calc R .
C15 C 0.5176(4) 1.0735(4) 0.7240(3) 0.0521(18) Uani 1 1 d G .
H15 H 0.5059 1.0504 0.7688 0.062 Uiso 1 1 calc R .
C16 C 0.8152(10) 1.0335(9) 0.3563(6) 0.077(3) Uani 1 1 d . U
C17 C 0.7878(17) 1.1579(15) 0.2882(9) 0.151(7) Uani 1 1 d D U
H17A H 0.7703 1.0972 0.2348 0.226 Uiso 1 1 calc GR .
H17B H 0.8612 1.1955 0.2926 0.226 Uiso 1 1 calc GR .
H17C H 0.7353 1.2037 0.2895 0.226 Uiso 1 1 calc GR .
C27 C 0.6119(4) 0.8255(3) 0.6486(3) 0.0510(18) Uani 1 1 d . .
C28 C 0.5660(5) 0.7897(4) 0.7080(2) 0.0494(17) Uani 1 1 d G .
C29 C 0.4947(5) 0.6923(4) 0.6794(3) 0.064(2) Uani 1 1 d G .
H29 H 0.4640 0.6683 0.7192 0.077 Uiso 1 1 calc R .
C30 C 0.4693(5) 0.6306(3) 0.5914(3) 0.070(2) Uani 1 1 d G .
H30 H 0.4215 0.5655 0.5722 0.084 Uiso 1 1 calc R .
C31 C 0.5152(5) 0.6664(4) 0.5319(2) 0.061(2) Uani 1 1 d G .
H31 H 0.4982 0.6252 0.4730 0.074 Uiso 1 1 calc R .
C32 C 0.5865(5) 0.7638(4) 0.5606(2) 0.0554(19) Uani 1 1 d G .
H32 H 0.6172 0.7878 0.5208 0.066 Uiso 1 1 calc R .
C33 C 0.8455(8) 0.8078(7) 0.7570(5) 0.064(2) Uani 1 1 d . .
H33 H 0.7903 0.7536 0.7186 0.077 Uiso 1 1 calc R .
C34 C 0.9211(10) 0.7842(10) 0.8121(7) 0.081(3) Uani 1 1 d . .
H34 H 0.9155 0.7153 0.8103 0.097 Uiso 1 1 calc R .
C35 C 1.0030(10) 0.8630(11) 0.8685(7) 0.088(3) Uani 1 1 d . .
H35 H 1.0530 0.8472 0.9052 0.106 Uiso 1 1 calc R .
C45 C 0.5797(8) 0.8579(8) 1.0213(5) 0.061(2) Uani 1 1 d . U
C46 C 0.5221(13) 0.7077(11) 1.0544(7) 0.109(4) Uani 1 1 d . U
H46A H 0.4877 0.6346 1.0245 0.164 Uiso 1 1 calc GR .
H46B H 0.4742 0.7441 1.0921 0.164 Uiso 1 1 calc GR .
H46C H 0.5914 0.7122 1.0881 0.164 Uiso 1 1 calc GR .
Cl7 Cl 0.9846(4) 1.4490(3) 1.1808(4) 0.173(2) Uani 1 1 d . .
Cl1 Cl 0.2570(4) 0.3354(3) 0.7711(3) 0.1333(14) Uani 1 1 d . .
Cl2 Cl 0.3685(5) 0.5511(4) 0.8325(3) 0.163(2) Uani 1 1 d . .
Cl3 Cl 0.2747(7) 0.4405(7) 0.6549(4) 0.251(4) Uani 1 1 d . U
C47 C 0.2614(12) 0.4571(10) 0.7607(8) 0.103(4) Uani 1 1 d . U
H47 H 0.1913 0.4809 0.7731 0.123 Uiso 1 1 calc R .
Cl4 Cl 1.2986(5) 1.3920(4) 1.1158(5) 0.212(3) Uani 1 1 d . U
Cl5 Cl 1.2065(9) 1.5154(5) 1.0266(4) 0.294(5) Uani 1 1 d . U
Cl6 Cl 1.3347(4) 1.6209(3) 1.1925(3) 0.1503(18) Uani 1 1 d . U
C48 C 1.2425(14) 1.5050(11) 1.1250(9) 0.117(4) Uani 1 1 d . U
H48 H 1.1752 1.5011 1.1514 0.141 Uiso 1 1 calc R .

loop_
_atom_site_aniso_label
_atom_site_aniso_U_11
_atom_site_aniso_U_22
_atom_site_aniso_U_33
_atom_site_aniso_U_23
_atom_site_aniso_U_13
_atom_site_aniso_U_12
Ir1 0.0497(2) 0.03918(18) 0.03348(18) 0.01228(12) 0.00639(12) 0.00533(12)
O1 0.124(6) 0.126(6) 0.069(4) 0.057(4) 0.035(4) 0.030(5)
O2 0.191(10) 0.170(9) 0.076(5) 0.068(5) 0.075(6) 0.079(8)
O3 0.145(6) 0.090(5) 0.064(4) 0.048(3) 0.031(4) 0.027(4)
O4 0.157(8) 0.134(7) 0.051(4) 0.043(4) 0.017(4) -0.026(6)
N2 0.057(4) 0.055(3) 0.031(3) 0.016(2) 0.013(3) 0.012(3)
C18 0.051(4) 0.064(5) 0.040(4) 0.018(3) 0.002(3) 0.005(4)
C19 0.068(5) 0.065(5) 0.051(4) 0.024(4) 0.016(4) 0.007(4)
C20 0.049(4) 0.087(6) 0.040(4) 0.033(4) 0.008(3) 0.027(4)
C21 0.049(4) 0.069(5) 0.033(3) 0.016(3) 0.009(3) 0.019(4)
C22 0.082(7) 0.083(6) 0.042(4) 0.017(4) 0.005(4) 0.030(5)
C23 0.083(7) 0.086(7) 0.040(4) 0.006(4) 0.005(4) 0.028(5)
C24 0.084(7) 0.058(5) 0.061(5) 0.004(4) 0.013(5) 0.017(5)
C25 0.059(5) 0.060(5) 0.039(4) 0.008(3) 0.007(3) 0.003(4)
C26 0.047(4) 0.060(4) 0.036(4) 0.008(3) 0.009(3) 0.015(3)
N3 0.056(4) 0.048(3) 0.046(3) 0.016(3) 0.013(3) 0.012(3)
N4 0.050(4) 0.057(4) 0.043(3) 0.015(3) 0.015(3) 0.007(3)
C36 0.054(5) 0.101(7) 0.066(5) 0.028(5) 0.006(4) 0.031(5)
C37 0.069(6) 0.121(8) 0.090(6) 0.036(6) -0.008(5) 0.018(6)
C38 0.070(6) 0.098(7) 0.086(6) 0.005(5) -0.002(5) 0.005(5)
C39 0.058(5) 0.069(6) 0.067(6) 0.004(4) 0.000(4) -0.004(4)
C40 0.070(7) 0.070(6) 0.097(8) -0.001(6) 0.025(6) -0.019(5)
C41 0.084(7) 0.054(5) 0.086(7) 0.014(5) 0.020(6) 0.004(5)
C42 0.077(6) 0.039(4) 0.058(5) 0.015(3) 0.022(4) -0.004(4)
C43 0.061(5) 0.055(4) 0.042(4) 0.013(3) 0.013(3) 0.008(4)
C44 0.061(5) 0.067(5) 0.048(4) 0.019(4) 0.015(4) 0.017(4)
C3 0.060(5) 0.068(5) 0.042(4) 0.019(4) 0.006(4) -0.003(4)
N1 0.073(4) 0.049(3) 0.032(3) 0.010(2) 0.011(3) 0.007(3)
C1 0.054(4) 0.056(4) 0.039(4) 0.019(3) 0.007(3) 0.011(3)
C2 0.070(5) 0.064(5) 0.045(4) 0.026(4) 0.012(4) 0.004(4)
C4 0.054(4) 0.059(5) 0.044(4) 0.011(3) 0.005(3) -0.003(4)
C5 0.074(6) 0.087(6) 0.045(4) 0.017(4) 0.020(4) 0.012(5)
C6 0.077(7) 0.087(7) 0.064(6) 0.008(5) 0.032(5) 0.017(5)
C7 0.087(7) 0.068(6) 0.076(6) 0.021(5) 0.020(5) 0.026(5)
C8 0.074(5) 0.068(5) 0.050(4) 0.019(3) 0.022(4) 0.020(4)
C9 0.049(4) 0.053(4) 0.038(4) 0.008(3) 0.010(3) 0.003(3)
C10 0.043(4) 0.043(4) 0.037(3) 0.009(3) 0.002(3) 0.005(3)
C11 0.059(5) 0.047(4) 0.038(4) 0.012(3) 0.012(3) 0.006(3)
C12 0.072(6) 0.065(5) 0.053(4) 0.032(4) 0.010(4) 0.019(4)
C13 0.074(6) 0.075(6) 0.054(5) 0.027(4) 0.010(4) 0.028(5)
C14 0.060(5) 0.073(5) 0.043(4) 0.013(4) 0.010(4) 0.022(4)
C15 0.059(5) 0.060(4) 0.037(4) 0.015(3) 0.013(3) 0.016(4)
C16 0.089(6) 0.095(6) 0.051(5) 0.035(4) 0.021(4) 0.005(5)
C17 0.199(15) 0.204(14) 0.114(9) 0.118(10) 0.060(9) 0.062(12)
C27 0.072(5) 0.037(4) 0.041(4) 0.012(3) 0.006(3) 0.008(3)
C28 0.059(5) 0.051(4) 0.034(3) 0.013(3) 0.005(3) 0.004(3)
C29 0.077(6) 0.056(5) 0.056(5) 0.027(4) 0.005(4) -0.014(4)
C30 0.093(7) 0.047(4) 0.056(5) 0.011(4) 0.000(5) -0.008(4)
C31 0.081(6) 0.044(4) 0.042(4) 0.004(3) -0.001(4) -0.003(4)
C32 0.073(5) 0.052(4) 0.039(4) 0.019(3) 0.003(3) 0.003(4)
C33 0.077(6) 0.062(5) 0.057(5) 0.025(4) 0.013(4) 0.021(4)
C34 0.083(7) 0.096(8) 0.095(7) 0.061(6) 0.026(6) 0.043(6)
C35 0.075(7) 0.135(10) 0.077(7) 0.058(7) 0.012(6) 0.043(7)
C45 0.066(5) 0.079(5) 0.049(4) 0.034(4) 0.015(4) 0.015(4)
C46 0.162(11) 0.118(9) 0.079(7) 0.069(7) 0.037(7) 0.030(8)
Cl7 0.111(3) 0.109(3) 0.336(7) 0.126(4) 0.040(4) 0.028(2)
Cl1 0.130(3) 0.097(2) 0.170(4) 0.044(2) 0.040(3) 0.020(2)
Cl2 0.173(4) 0.139(4) 0.136(3) 0.040(3) -0.002(3) -0.056(3)
Cl3 0.277(8) 0.307(8) 0.137(4) 0.118(5) -0.016(4) -0.116(6)
C47 0.109(7) 0.093(7) 0.102(7) 0.042(6) 0.010(6) -0.004(6)
Cl4 0.145(4) 0.101(3) 0.319(7) -0.012(4) 0.059(5) 0.025(3)
Cl5 0.479(12) 0.171(5) 0.159(5) 0.049(4) 0.025(7) -0.121(7)
Cl6 0.151(4) 0.086(2) 0.165(4) -0.003(2) 0.041(3) -0.010(2)
C48 0.135(9) 0.097(7) 0.114(8) 0.037(6) 0.031(7) 0.001(6)

loop_
_atom_type_symbol
_atom_type_description
_atom_type_scat_dispersion_real
_atom_type_scat_dispersion_imag
_atom_type_scat_source
C C 0.0181 0.0091 'International Tables Vol C Tables 4.2.6.8 and 6.1.1.4'
H H 0.0000 0.0000 'International Tables Vol C Tables 4.2.6.8 and 6.1.1.4'
N N 0.0311 0.0180 'International Tables Vol C Tables 4.2.6.8 and 6.1.1.4'
O O 0.0492 0.0322 'International Tables Vol C Tables 4.2.6.8 and 6.1.1.4'
Cl Cl 0.3639 0.7018 'International Tables Vol C Tables 4.2.6.8 and 6.1.1.4'
Ir Ir -4.7710 6.5667 'International Tables Vol C Tables 4.2.6.8 and 6.1.1.4'

loop_
_geom_angle_atom_site_label_1
_geom_angle_atom_site_label_2
_geom_angle_atom_site_label_3
_geom_angle
N2 Ir1 N3 80.9(2)
N2 Ir1 N4 103.37(14)
N4 Ir1 N3 75.5(2)
N1 Ir1 N2 169.17(16)
N1 Ir1 N3 108.40(19)
N1 Ir1 N4 84.67(16)
C10 Ir1 N2 91.83(17)
C10 Ir1 N3 168.80(19)
C10 Ir1 N4 98.10(18)
C10 Ir1 N1 79.73(16)
C10 Ir1 C27 91.0(2)
C27 Ir1 N2 79.03(15)
C27 Ir1 N3 96.0(2)
C27 Ir1 N4 170.50(19)
C27 Ir1 N1 94.22(17)
C16 O1 C17 119.0(10)
C45 O3 C46 116.9(8)
C18 N2 Ir1 111.55(15)
C26 N2 Ir1 126.14(15)
C26 N2 C18 120.0
N2 C18 C28 112.9(3)
C19 C18 N2 120.0
C19 C18 C28 126.6(3)
C18 C19 C20 120.0
C19 C20 C45 113.5(4)
C21 C20 C19 120.0
C21 C20 C45 126.2(4)
C20 C21 C22 120.0
C20 C21 C26 120.0
C26 C21 C22 120.0
C23 C22 C21 120.0
C22 C23 C24 120.0
C25 C24 C23 120.0
C24 C25 C26 120.0
C21 C26 N2 120.0
C25 C26 N2 120.0
C25 C26 C21 120.0
C44 N3 Ir1 112.6(4)
C33 N3 Ir1 126.7(6)
C33 N3 C44 118.5(7)
C42 N4 Ir1 126.75(16)
C43 N4 Ir1 112.49(16)
C43 N4 C42 120.0
C37 C36 C44 120.0
C37 C36 C35 125.0(5)
C44 C36 C35 115.0(5)
C38 C37 C36 120.0
C39 C38 C37 120.0
C38 C39 C43 120.0
C40 C39 C38 120.0
C40 C39 C43 120.0
C41 C40 C39 120.0
C40 C41 C42 120.0
C41 C42 N4 120.0
N4 C43 C39 120.0
N4 C43 C44 120.0
C44 C43 C39 120.0
C36 C44 N3 123.9(3)
C43 C44 N3 115.8(3)
C43 C44 C36 120.0
C2 C3 C4 120.0
C2 C3 C16 114.2(5)
C4 C3 C16 125.8(5)
C1 N1 Ir1 112.27(15)
C9 N1 Ir1 127.56(15)
C9 N1 C1 120.0
N1 C1 C11 114.1(3)
C2 C1 N1 120.0
C2 C1 C11 125.1(3)
C1 C2 C3 120.0
C5 C4 C3 120.0
C9 C4 C3 120.0
C9 C4 C5 120.0
C6 C5 C4 120.0
C7 C6 C5 120.0
C6 C7 C8 120.0
C7 C8 C9 120.0
N1 C9 C8 120.0
C4 C9 N1 120.0
C4 C9 C8 120.0
C11 C10 Ir1 113.7(2)
C11 C10 C15 120.0
C15 C10 Ir1 125.8(2)
C10 C11 C1 117.5(3)
C10 C11 C12 120.0
C12 C11 C1 122.5(3)
C11 C12 C13 120.0
C12 C13 C14 120.0
C13 C14 C15 120.0
C14 C15 C10 120.0
O1 C16 C3 112.8(8)
O2 C16 O1 122.4(10)
O2 C16 C3 124.8(11)
C28 C27 Ir1 114.3(2)
C28 C27 C32 120.0
C32 C27 Ir1 125.7(2)
C27 C28 C18 117.5(3)
C27 C28 C29 120.0
C29 C28 C18 122.4(3)
C30 C29 C28 120.0
C29 C30 C31 120.0
C30 C31 C32 120.0
C31 C32 C27 120.0
N3 C33 C34 121.9(10)
C35 C34 C33 119.6(10)
C34 C35 C36 121.0(9)
O3 C45 C20 114.0(7)
O4 C45 O3 123.8(9)
O4 C45 C20 122.0(9)
Cl2 C47 Cl1 111.3(8)
Cl2 C47 Cl3 111.1(8)
Cl3 C47 Cl1 108.6(8)
Cl4 C48 Cl6 111.3(9)
Cl5 C48 Cl4 113.3(9)
Cl5 C48 Cl6 108.4(8)

loop_
_geom_bond_atom_site_label_1
_geom_bond_atom_site_label_2
_geom_bond_distance
Ir1 N2 2.131(3)
Ir1 N3 2.197(7)
Ir1 N4 2.179(4)
Ir1 N1 2.107(3)
Ir1 C10 2.016(4)
Ir1 C27 2.025(3)
O1 C16 1.318(13)
O1 C17 1.482(8)
O2 C16 1.192(12)
O3 C45 1.293(12)
O3 C46 1.475(11)
O4 C45 1.200(11)
N2 C18 1.3908(18)
N2 C26 1.3907(18)
C18 C19 1.3903(18)
C18 C28 1.437(5)
C19 C20 1.3907(18)
C20 C21 1.3906(18)
C20 C45 1.528(9)
C21 C22 1.3907(18)
C21 C26 1.3907(18)
C22 C23 1.3906(18)
C23 C24 1.3910(18)
C24 C25 1.3904(18)
C25 C26 1.3907(18)
N3 C44 1.399(8)
N3 C33 1.327(10)
N4 C42 1.378(2)
N4 C43 1.378(2)
C36 C37 1.379(2)
C36 C44 1.379(2)
C36 C35 1.445(14)
C37 C38 1.378(2)
C38 C39 1.378(2)
C39 C40 1.378(2)
C39 C43 1.378(2)
C40 C41 1.378(2)
C41 C42 1.378(2)
C43 C44 1.378(2)
C3 C2 1.3876(19)
C3 C4 1.3877(19)
C3 C16 1.534(10)
N1 C1 1.3877(19)
N1 C9 1.3876(19)
C1 C2 1.3875(19)
C1 C11 1.433(5)
C4 C5 1.3877(19)
C4 C9 1.3875(19)
C5 C6 1.3875(19)
C6 C7 1.3875(19)
C7 C8 1.3876(19)
C8 C9 1.3878(19)
C10 C11 1.3900
C10 C15 1.3900
C11 C12 1.3900
C12 C13 1.3900
C13 C14 1.3900
C14 C15 1.3900
C27 C28 1.3900
C27 C32 1.3900
C28 C29 1.3900
C29 C30 1.3900
C30 C31 1.3900
C31 C32 1.3900
C33 C34 1.400(13)
C34 C35 1.367(16)
Cl1 C47 1.738(13)
Cl2 C47 1.723(14)
Cl3 C47 1.729(14)
Cl4 C48 1.750(16)
Cl5 C48 1.725(16)
Cl6 C48 1.754(15)

loop_
_smtbx_masks_void_nr
_smtbx_masks_void_average_x
_smtbx_masks_void_average_y
_smtbx_masks_void_average_z
_smtbx_masks_void_volume
_smtbx_masks_void_count_electrons
1 0.000 0.500 0.500 382.5 118.9
